data_7213395
loop_
_publ_author_name
'Clayden, Jonathan'
'Helliwell, Madeleine'
'McCarthy, Catherine'
'Westlund, Neil'

_publ_contact_author
;
    ENTER NAME
 ENTER ADDRESS
;
_publ_section_title
;
 Atropisomeric benzamides and naphthamides as chiral
 auxiliaries&#x200A;&#x2020;
;
_journal_issue 19
_journal_name_full 'Journal of the Chemical Society, Perkin Transactions 1'
_journal_page_first 3232
_journal_paper_doi 10.1039/b004682p
_journal_year 2000
_chemical_formula_sum 'C27 H37 N O3'
_chemical_formula_weight 423.58
_space_group_IT_number 2
_symmetry_cell_setting triclinic
_symmetry_Int_Tables_number 2
_symmetry_space_group_name_Hall '-P 1'
_symmetry_space_group_name_H-M 'P -1'
_atom_sites_solution_hydrogens geom
_atom_sites_solution_primary direct
_atom_sites_solution_secondary difmap
_audit_creation_date 1999-06-15
_audit_creation_method 'by teXsan v1.7'
_audit_update_record
;
?
;
_cell_angle_alpha 103.229(13)
_cell_angle_beta 94.072(14)
_cell_angle_gamma 113.705(11)
_cell_formula_units_Z 2
_cell_length_a 11.0048(15)
_cell_length_b 12.0970(18)
_cell_length_c 10.7206(16)
_cell_measurement_reflns_used 19
_cell_measurement_temperature 296.2
_cell_measurement_theta_max 17.0
_cell_measurement_theta_min 14.5
_cell_volume 1250.6(4)
_computing_cell_refinement 'MSC/AFC Diffractometer Control'
_computing_data_collection 'MSC/AFC Diffractometer Control'
_computing_data_reduction 'teXsan (MSC, 1995)'
_computing_publication_material 'teXsan (MSC, 1995)'
_computing_structure_refinement 'SHELXL-97 (Sheldrick, 1997)'
_computing_structure_solution
;
SHELXS86 (Sheldrick, 1985)
;
_diffrn_ambient_temperature 296.2
_diffrn_measured_fraction_theta_full 0.926
_diffrn_measured_fraction_theta_max 0.926
_diffrn_measurement_device 'Rigaku AFC5R'
_diffrn_measurement_method \w-2\q
_diffrn_orient_matrix_UB_11 0.00615
_diffrn_orient_matrix_UB_12 0.02456
_diffrn_orient_matrix_UB_13 -0.08310
_diffrn_orient_matrix_UB_21 -0.02719
_diffrn_orient_matrix_UB_22 -0.08950
_diffrn_orient_matrix_UB_23 -0.04998
_diffrn_orient_matrix_UB_31 -0.09702
_diffrn_orient_matrix_UB_32 -0.01553
_diffrn_orient_matrix_UB_33 -0.00981
_diffrn_radiation_detector 'scintillation counter'
_diffrn_radiation_monochromator graphite
_diffrn_radiation_source 'Rigaku rotating anode'
_diffrn_radiation_type 'Cu K\a'
_diffrn_radiation_wavelength 1.5418
_diffrn_reflns_av_R_equivalents 0.0154
_diffrn_reflns_av_sigmaI/netI 0.0380
_diffrn_reflns_limit_h_max 13
_diffrn_reflns_limit_h_min -13
_diffrn_reflns_limit_k_max 14
_diffrn_reflns_limit_k_min -15
_diffrn_reflns_limit_l_max 13
_diffrn_reflns_limit_l_min -13
_diffrn_reflns_number 5244
_diffrn_reflns_reduction_process 'Lp corrections applied'
_diffrn_reflns_theta_full 78.20
_diffrn_reflns_theta_max 78.20
_diffrn_reflns_theta_min 4.16
_diffrn_standards_decay_% 1.37
_diffrn_standards_interval_count 150
_diffrn_standards_number 3
_exptl_absorpt_coefficient_mu 0.566
_exptl_absorpt_correction_T_max 1.000
_exptl_absorpt_correction_T_min 0.866
_exptl_absorpt_correction_type
;
\y scans (North,Phillips & Matthews, 1968)
;
_exptl_crystal_colour colourless
_exptl_crystal_density_diffrn 1.125
_exptl_crystal_density_method 'not measured'
_exptl_crystal_description block
_exptl_crystal_F_000 460
_exptl_crystal_size_max 0.50
_exptl_crystal_size_mid 0.37
_exptl_crystal_size_min 0.35
_refine_diff_density_max 0.271
_refine_diff_density_min -0.217
_refine_diff_density_rms 0.037
_refine_ls_extinction_method none
_refine_ls_goodness_of_fit_ref 1.048
_refine_ls_hydrogen_treatment mixed
_refine_ls_matrix_type full
_refine_ls_number_parameters 290
_refine_ls_number_reflns 4966
_refine_ls_number_restraints 0
_refine_ls_restrained_S_all 1.048
_refine_ls_R_factor_all 0.1272
_refine_ls_R_factor_gt 0.0728
_refine_ls_shift/su_max 0.003
_refine_ls_shift/su_mean 0.000
_refine_ls_structure_factor_coef Fsqd
_refine_ls_weighting_details 'w=1/[\s^2^(Fo^2^)+(0.1025P)^2^+0.3595P] where P=(Fo^2^+2Fc^2^)/3'
_refine_ls_weighting_scheme calc
_refine_ls_wR_factor_gt 0.2005
_refine_ls_wR_factor_ref 0.2382
_reflns_number_gt 2850
_reflns_number_total 4966
_reflns_threshold_expression >2sigma(I)
_cod_data_source_file b004682psup1.cif
_cod_data_source_block s744
_cod_depositor_comments
;
The following automatic conversions were performed:

'_refine_ls_weighting_scheme' value 'calc
w=1/[\s^2^(Fo^2^)+(0.1025P)^2^+0.3595P] where P=(Fo^2^+2Fc^2^)/3' was
changed to 'calc'. New tag '_refine_ls_weighting_details' was
created. The value of the new tag was set to
'w=1/[\s^2^(Fo^2^)+(0.1025P)^2^+0.3595P] where P=(Fo^2^+2Fc^2^)/3'.

Automatic conversion script
Id: cif_fix_values 3143 2015-03-26 13:38:13Z robertas 
;
_cod_original_cell_volume 1250.6(3)
_cod_original_sg_symbol_H-M 'P -1       '
_cod_database_code 7213395

loop_
_symmetry_equiv_pos_as_xyz
'   +x,   +y,   +z'
'   -x,   -y,   -z'

loop_
_atom_site_label
_atom_site_type_symbol
_atom_site_fract_x
_atom_site_fract_y
_atom_site_fract_z
_atom_site_U_iso_or_equiv
_atom_site_adp_type
_atom_site_occupancy
_atom_site_calc_flag
_atom_site_refinement_flags
O1 O 0.95466(19) 0.40163(18) 0.1320(2) 0.0765(6) Uani 1 d .
O2 O 0.7926(2) 0.4128(2) -0.2215(2) 0.0925(8) Uani 1 d .
H2 H 0.872(4) 0.479(4) -0.185(4) 0.103(12) Uiso 1 d .
O3 O 0.7772(3) 0.3425(2) 0.3361(2) 0.0931(7) Uani 1 d .
N1 N 0.8341(2) 0.1931(2) 0.0986(2) 0.0675(6) Uani 1 d .
C1 C 0.7183(3) 0.3256(2) 0.0717(3) 0.0567(6) Uani 1 d .
C2 C 0.6885(3) 0.3288(2) -0.0534(3) 0.0593(7) Uani 1 d .
C3 C 0.5706(3) 0.3426(3) -0.0930(3) 0.0726(8) Uani 1 d .
H3 H 0.5494 0.3427 -0.1785 0.087 Uiso 1 calc R
C4 C 0.4894(3) 0.3554(3) -0.0088(4) 0.0787(9) Uani 1 d .
H4 H 0.4113 0.3616 -0.0379 0.094 Uiso 1 calc R
C5 C 0.5194(3) 0.3598(2) 0.1209(4) 0.0724(8) Uani 1 d .
C6 C 0.4362(4) 0.3799(3) 0.2097(5) 0.0980(12) Uani 1 d .
H6 H 0.3603 0.3898 0.1814 0.118 Uiso 1 calc R
C7 C 0.4665(5) 0.3846(4) 0.3341(6) 0.1169(16) Uani 1 d .
H7 H 0.4103 0.3972 0.3910 0.140 Uiso 1 calc R
C8 C 0.5790(5) 0.3714(3) 0.3818(4) 0.1015(13) Uani 1 d .
H8 H 0.5976 0.3753 0.4691 0.122 Uiso 1 calc R
C9 C 0.6632(4) 0.3526(3) 0.2981(3) 0.0786(9) Uani 1 d .
C10 C 0.6352(3) 0.3443(2) 0.1639(3) 0.0632(7) Uani 1 d .
C11 C 0.8456(3) 0.3094(2) 0.1065(3) 0.0596(7) Uani 1 d .
C12 C 0.7024(3) 0.0820(3) 0.0704(4) 0.0833(10) Uani 1 d .
H12 H 0.6327 0.1095 0.0499 0.100 Uiso 1 calc R
C13 C 0.6739(5) 0.0330(4) 0.1876(5) 0.1285(17) Uani 1 d .
H13A H 0.7383 0.0021 0.2084 0.193 Uiso 1 calc R
H13B H 0.5845 -0.0340 0.1684 0.193 Uiso 1 calc R
H13C H 0.6809 0.0998 0.2604 0.193 Uiso 1 calc R
C14 C 0.6904(4) -0.0208(3) -0.0477(5) 0.1119(14) Uani 1 d .
H14A H 0.7131 0.0138 -0.1194 0.168 Uiso 1 calc R
H14B H 0.5994 -0.0855 -0.0705 0.168 Uiso 1 calc R
H14C H 0.7510 -0.0561 -0.0279 0.168 Uiso 1 calc R
C15 C 0.9568(4) 0.1731(4) 0.1218(4) 0.0919(11) Uani 1 d .
H15 H 0.9258 0.0830 0.1125 0.110 Uiso 1 calc R
C16 C 1.0358(4) 0.2409(5) 0.2591(5) 0.1271(17) Uani 1 d .
H16A H 1.0724 0.3301 0.2715 0.191 Uiso 1 calc R
H16B H 1.1080 0.2172 0.2726 0.191 Uiso 1 calc R
H16C H 0.9770 0.2185 0.3202 0.191 Uiso 1 calc R
C17 C 1.0429(4) 0.2019(5) 0.0184(5) 0.1214(15) Uani 1 d .
H17A H 0.9891 0.1534 -0.0664 0.182 Uiso 1 calc R
H17B H 1.1171 0.1807 0.0318 0.182 Uiso 1 calc R
H17C H 1.0770 0.2899 0.0245 0.182 Uiso 1 calc R
C18 C 0.7764(3) 0.3194(3) -0.1538(3) 0.0708(8) Uani 1 d .
H18 H 0.8653 0.3353 -0.1094 0.085 Uiso 1 calc R
C19 C 0.7174(3) 0.1948(3) -0.2503(3) 0.0818(9) Uani 1 d .
C20 C 0.6735(4) 0.0942(4) -0.3241(4) 0.1073(13) Uani 1 d .
C21 C 0.6286(6) -0.0308(5) -0.4153(6) 0.159(2) Uani 1 d .
H21A H 0.5642 -0.0401 -0.4881 0.191 Uiso 1 calc R
H21B H 0.5822 -0.0937 -0.3718 0.191 Uiso 1 calc R
C22 C 0.7388(7) -0.0555(6) -0.4660(6) 0.163(2) Uani 1 d .
H22A H 0.7893 0.0128 -0.5016 0.195 Uiso 1 calc R
H22B H 0.7992 -0.0506 -0.3924 0.195 Uiso 1 calc R
C23 C 0.7076(7) -0.1705(6) -0.5627(6) 0.157(2) Uani 1 d .
H23A H 0.6484 -0.1756 -0.6375 0.189 Uiso 1 calc R
H23B H 0.6572 -0.2395 -0.5280 0.189 Uiso 1 calc R
C24 C 0.8212(9) -0.1897(8) -0.6083(8) 0.215(4) Uani 1 d .
H24A H 0.8662 -0.1235 -0.6484 0.258 Uiso 1 calc R
H24B H 0.8839 -0.1750 -0.5314 0.258 Uiso 1 calc R
C25 C 0.8049(8) -0.2996(6) -0.6926(9) 0.199(3) Uani 1 d .
H25A H 0.7400 -0.3676 -0.6651 0.239 Uiso 1 calc R
H25B H 0.7635 -0.3035 -0.7774 0.239 Uiso 1 calc R
C26 C 0.9123(7) -0.3252(6) -0.7096(8) 0.179(3) Uani 1 d .
H26A H 0.8905 -0.3898 -0.7899 0.269 Uiso 1 calc R
H26B H 0.9349 -0.3534 -0.6384 0.269 Uiso 1 calc R
H26C H 0.9879 -0.2505 -0.7126 0.269 Uiso 1 calc R
C27 C 0.8177(6) 0.3588(5) 0.4731(4) 0.1405(19) Uani 1 d .
H27A H 0.8273 0.4395 0.5231 0.211 Uiso 1 calc R
H27B H 0.9024 0.3539 0.4866 0.211 Uiso 1 calc R
H27C H 0.7504 0.2938 0.5005 0.211 Uiso 1 calc R

loop_
_atom_site_aniso_label
_atom_site_aniso_U_11
_atom_site_aniso_U_22
_atom_site_aniso_U_33
_atom_site_aniso_U_23
_atom_site_aniso_U_13
_atom_site_aniso_U_12
O1 0.0603(12) 0.0637(12) 0.0829(14) 0.0219(10) -0.0028(10) 0.0063(9)
O2 0.0800(15) 0.0870(15) 0.0801(15) 0.0425(13) -0.0053(12) -0.0007(13)
O3 0.114(2) 0.1055(18) 0.0594(13) 0.0298(12) 0.0161(13) 0.0428(15)
N1 0.0566(14) 0.0588(13) 0.0873(17) 0.0256(12) 0.0051(12) 0.0238(11)
C1 0.0566(15) 0.0401(12) 0.0672(17) 0.0159(11) 0.0079(12) 0.0149(11)
C2 0.0599(16) 0.0452(13) 0.0680(17) 0.0185(12) 0.0071(13) 0.0172(11)
C3 0.070(2) 0.0567(16) 0.085(2) 0.0238(15) -0.0030(17) 0.0229(14)
C4 0.0621(19) 0.0568(17) 0.113(3) 0.0197(17) 0.0064(19) 0.0257(14)
C5 0.0645(19) 0.0443(14) 0.103(3) 0.0122(15) 0.0191(17) 0.0224(13)
C6 0.080(2) 0.068(2) 0.140(4) 0.015(2) 0.037(3) 0.0308(18)
C7 0.108(3) 0.086(3) 0.146(4) 0.016(3) 0.062(3) 0.034(2)
C8 0.123(3) 0.077(2) 0.090(3) 0.0175(19) 0.048(3) 0.028(2)
C9 0.087(2) 0.0602(17) 0.080(2) 0.0191(15) 0.0237(18) 0.0228(16)
C10 0.0679(18) 0.0412(12) 0.0718(18) 0.0129(12) 0.0178(14) 0.0159(12)
C11 0.0588(16) 0.0556(15) 0.0572(15) 0.0177(12) 0.0048(12) 0.0175(13)
C12 0.0675(19) 0.0533(16) 0.127(3) 0.0335(18) 0.0079(18) 0.0211(14)
C13 0.136(4) 0.084(3) 0.165(4) 0.066(3) 0.048(3) 0.027(2)
C14 0.105(3) 0.060(2) 0.149(4) 0.017(2) -0.010(3) 0.0265(19)
C15 0.074(2) 0.088(2) 0.123(3) 0.040(2) 0.003(2) 0.0416(18)
C16 0.101(3) 0.145(4) 0.136(4) 0.059(3) -0.024(3) 0.051(3)
C17 0.087(3) 0.143(4) 0.156(4) 0.038(3) 0.032(3) 0.071(3)
C18 0.0642(18) 0.0725(18) 0.0661(17) 0.0259(15) 0.0057(14) 0.0175(14)
C19 0.083(2) 0.081(2) 0.076(2) 0.0204(18) 0.0237(17) 0.0288(18)
C20 0.109(3) 0.098(3) 0.097(3) 0.002(2) 0.028(2) 0.038(2)
C21 0.162(5) 0.128(4) 0.156(5) -0.026(4) 0.021(4) 0.067(4)
C22 0.188(6) 0.145(5) 0.153(5) -0.002(4) 0.056(4) 0.090(4)
C23 0.211(6) 0.138(5) 0.147(5) 0.036(4) 0.060(4) 0.096(5)
C24 0.240(9) 0.213(8) 0.234(8) 0.026(6) 0.082(7) 0.154(8)
C25 0.155(6) 0.127(5) 0.308(10) 0.030(6) 0.038(6) 0.070(5)
C26 0.144(5) 0.140(5) 0.251(8) 0.033(5) 0.039(5) 0.070(4)
C27 0.169(5) 0.175(5) 0.067(2) 0.044(3) 0.011(3) 0.060(4)

loop_
_atom_type_symbol
_atom_type_description
_atom_type_scat_dispersion_real
_atom_type_scat_dispersion_imag
_atom_type_scat_source
C C 0.0181 0.0091 'International Tables Vol C Tables 4.2.6.8 and 6.1.1.4'
H H 0.0000 0.0000 'International Tables Vol C Tables 4.2.6.8 and 6.1.1.4'
N N 0.0311 0.0180 'International Tables Vol C Tables 4.2.6.8 and 6.1.1.4'
O O 0.0492 0.0322 'International Tables Vol C Tables 4.2.6.8 and 6.1.1.4'

loop_
_geom_angle_atom_site_label_1
_geom_angle_atom_site_label_2
_geom_angle_atom_site_label_3
_geom_angle
C18 O2 H2 108(2)
C9 O3 C27 118.5(3)
C11 N1 C12 122.8(2)
C11 N1 C15 119.8(2)
C12 N1 C15 117.4(2)
C2 C1 C10 119.8(3)
C2 C1 C11 116.7(2)
C10 C1 C11 123.5(2)
C1 C2 C3 119.7(3)
C1 C2 C18 123.1(3)
C3 C2 C18 117.2(3)
C4 C3 C2 120.9(3)
C4 C3 H3 119.5
C2 C3 H3 119.5
C3 C4 C5 121.5(3)
C3 C4 H4 119.3
C5 C4 H4 119.3
C4 C5 C6 120.6(4)
C4 C5 C10 119.3(3)
C6 C5 C10 120.1(4)
C7 C6 C5 120.0(4)
C7 C6 H6 120.0
C5 C6 H6 120.0
C6 C7 C8 122.4(4)
C6 C7 H7 118.8
C8 C7 H7 118.8
C9 C8 C7 119.3(4)
C9 C8 H8 120.4
C7 C8 H8 120.4
O3 C9 C8 123.6(4)
O3 C9 C10 115.3(3)
C8 C9 C10 121.1(4)
C5 C10 C9 117.1(3)
C5 C10 C1 118.7(3)
C9 C10 C1 124.2(3)
O1 C11 N1 122.7(3)
O1 C11 C1 118.5(2)
N1 C11 C1 118.6(2)
N1 C12 C13 111.7(3)
N1 C12 C14 112.0(3)
C13 C12 C14 111.3(3)
N1 C12 H12 107.1
C13 C12 H12 107.1
C14 C12 H12 107.1
C12 C13 H13A 109.5
C12 C13 H13B 109.5
H13A C13 H13B 109.5
C12 C13 H13C 109.5
H13A C13 H13C 109.5
H13B C13 H13C 109.5
C12 C14 H14A 109.5
C12 C14 H14B 109.5
H14A C14 H14B 109.5
C12 C14 H14C 109.5
H14A C14 H14C 109.5
H14B C14 H14C 109.5
N1 C15 C16 112.6(3)
N1 C15 C17 111.7(3)
C16 C15 C17 113.0(4)
N1 C15 H15 106.3
C16 C15 H15 106.3
C17 C15 H15 106.3
C15 C16 H16A 109.5
C15 C16 H16B 109.5
H16A C16 H16B 109.5
C15 C16 H16C 109.5
H16A C16 H16C 109.5
H16B C16 H16C 109.5
C15 C17 H17A 109.5
C15 C17 H17B 109.5
H17A C17 H17B 109.5
C15 C17 H17C 109.5
H17A C17 H17C 109.5
H17B C17 H17C 109.5
O2 C18 C19 108.4(3)
O2 C18 C2 109.2(3)
C19 C18 C2 112.0(2)
O2 C18 H18 109.0
C19 C18 H18 109.0
C2 C18 H18 109.0
C20 C19 C18 177.3(4)
C19 C20 C21 175.9(5)
C20 C21 C22 113.9(5)
C20 C21 H21A 108.8
C22 C21 H21A 108.8
C20 C21 H21B 108.8
C22 C21 H21B 108.8
H21A C21 H21B 107.7
C23 C22 C21 119.4(6)
C23 C22 H22A 107.5
C21 C22 H22A 107.5
C23 C22 H22B 107.5
C21 C22 H22B 107.5
H22A C22 H22B 107.0
C22 C23 C24 116.8(6)
C22 C23 H23A 108.1
C24 C23 H23A 108.1
C22 C23 H23B 108.1
C24 C23 H23B 108.1
H23A C23 H23B 107.3
C25 C24 C23 122.1(8)
C25 C24 H24A 106.8
C23 C24 H24A 106.8
C25 C24 H24B 106.8
C23 C24 H24B 106.8
H24A C24 H24B 106.6
C26 C25 C24 120.3(7)
C26 C25 H25A 107.3
C24 C25 H25A 107.3
C26 C25 H25B 107.2
C24 C25 H25B 107.3
H25A C25 H25B 106.9
C25 C26 H26A 109.5
C25 C26 H26B 109.5
H26A C26 H26B 109.5
C25 C26 H26C 109.5
H26A C26 H26C 109.5
H26B C26 H26C 109.5
O3 C27 H27A 109.5
O3 C27 H27B 109.5
H27A C27 H27B 109.5
O3 C27 H27C 109.5
H27A C27 H27C 109.5
H27B C27 H27C 109.5

loop_
_geom_bond_atom_site_label_1
_geom_bond_atom_site_label_2
_geom_bond_distance
O1 C11 1.224(3)
O2 C18 1.438(3)
O2 H2 0.90(4)
O3 C9 1.353(4)
O3 C27 1.448(4)
N1 C11 1.344(3)
N1 C12 1.478(4)
N1 C15 1.479(4)
C1 C2 1.371(4)
C1 C10 1.435(4)
C1 C11 1.523(4)
C2 C3 1.422(4)
C2 C18 1.512(4)
C3 C4 1.341(5)
C3 H3 0.9300
C4 C5 1.391(5)
C4 H4 0.9300
C5 C6 1.415(5)
C5 C10 1.420(4)
C6 C7 1.335(6)
C6 H6 0.9300
C7 C8 1.387(6)
C7 H7 0.9300
C8 C9 1.382(5)
C8 H8 0.9300
C9 C10 1.421(4)
C12 C13 1.508(5)
C12 C14 1.514(5)
C12 H12 0.9800
C13 H13A 0.9600
C13 H13B 0.9600
C13 H13C 0.9600
C14 H14A 0.9600
C14 H14B 0.9600
C14 H14C 0.9600
C15 C16 1.512(5)
C15 C17 1.519(6)
C15 H15 0.9800
C16 H16A 0.9600
C16 H16B 0.9600
C16 H16C 0.9600
C17 H17A 0.9600
C17 H17B 0.9600
C17 H17C 0.9600
C18 C19 1.472(5)
C18 H18 0.9800
C19 C20 1.172(5)
C20 C21 1.463(6)
C21 C22 1.472(7)
C21 H21A 0.9700
C21 H21B 0.9700
C22 C23 1.426(7)
C22 H22A 0.9700
C22 H22B 0.9700
C23 C24 1.458(8)
C23 H23A 0.9700
C23 H23B 0.9700
C24 C25 1.361(8)
C24 H24A 0.9700
C24 H24B 0.9700
C25 C26 1.351(8)
C25 H25A 0.9700
C25 H25B 0.9700
C26 H26A 0.9600
C26 H26B 0.9600
C26 H26C 0.9600
C27 H27A 0.9600
C27 H27B 0.9600
C27 H27C 0.9600

loop_
_geom_torsion_atom_site_label_1
_geom_torsion_atom_site_label_2
_geom_torsion_atom_site_label_3
_geom_torsion_atom_site_label_4
_geom_torsion
C10 C1 C2 C3 -4.0(4)
C11 C1 C2 C3 179.4(2)
C10 C1 C2 C18 175.5(2)
C11 C1 C2 C18 -1.1(3)
C1 C2 C3 C4 1.5(4)
C18 C2 C3 C4 -177.9(2)
C2 C3 C4 C5 2.1(4)
C3 C4 C5 C6 176.7(3)
C3 C4 C5 C10 -3.1(4)
C4 C5 C6 C7 -179.6(3)
C10 C5 C6 C7 0.2(5)
C5 C6 C7 C8 0.5(6)
C6 C7 C8 C9 -0.1(6)
C27 O3 C9 C8 -3.4(5)
C27 O3 C9 C10 175.7(3)
C7 C8 C9 O3 177.9(3)
C7 C8 C9 C10 -1.1(5)
C4 C5 C10 C9 178.5(3)
C6 C5 C10 C9 -1.3(4)
C4 C5 C10 C1 0.5(4)
C6 C5 C10 C1 -179.3(2)
O3 C9 C10 C5 -177.4(2)
C8 C9 C10 C5 1.7(4)
O3 C9 C10 C1 0.5(4)
C8 C9 C10 C1 179.6(3)
C2 C1 C10 C5 2.9(3)
C11 C1 C10 C5 179.3(2)
C2 C1 C10 C9 -174.9(2)
C11 C1 C10 C9 1.4(4)
C12 N1 C11 O1 178.7(3)
C15 N1 C11 O1 0.3(4)
C12 N1 C11 C1 -6.4(4)
C15 N1 C11 C1 175.2(3)
C2 C1 C11 O1 79.9(3)
C10 C1 C11 O1 -96.5(3)
C2 C1 C11 N1 -95.2(3)
C10 C1 C11 N1 88.3(3)
C11 N1 C12 C13 -110.6(4)
C15 N1 C12 C13 67.9(4)
C11 N1 C12 C14 123.8(3)
C15 N1 C12 C14 -57.8(4)
C11 N1 C15 C16 63.1(4)
C12 N1 C15 C16 -115.3(4)
C11 N1 C15 C17 -65.2(4)
C12 N1 C15 C17 116.3(4)
C1 C2 C18 O2 -135.1(3)
C3 C2 C18 O2 44.4(3)
C1 C2 C18 C19 104.8(3)
C3 C2 C18 C19 -75.8(3)
O2 C18 C19 C20 144(8)
C2 C18 C19 C20 -96(8)
C18 C19 C20 C21 -42(13)
C19 C20 C21 C22 -17(8)
C20 C21 C22 C23 -175.6(6)
C21 C22 C23 C24 -179.5(7)
C22 C23 C24 C25 174.8(8)
C23 C24 C25 C26 -164.8(8)
